data_4079591
loop_
_publ_author_name
'Wright, Phillip J.'
'Muzzioli, Sara'
'Werrett, Melissa V.'
'Raiteri, Paolo'
'Skelton, Brian W.'
'Silvester, Debbie S.'
'Stagni, Stefano'
'Massi, Massimiliano'

_publ_section_title
;
 Synthesis, Photophysical and Electrochemical Investigation of Dinuclear
 Tetrazolato-Bridged Rhenium Complexes
;
_journal_issue 21
_journal_name_full Organometallics
_journal_page_first 7566
_journal_paper_doi 10.1021/om300870a
_journal_volume 31
_journal_year 2012
_chemical_formula_moiety 'C23 H12 N7 O3 Re, 1.5(C H Cl3)'
_chemical_formula_sum 'C24.5 H13.5 Cl4.5 N7 O3 Re'
_chemical_formula_weight 799.65
_chemical_name_systematic
;
 ?
;
_space_group_IT_number 61
_symmetry_cell_setting orthorhombic
_symmetry_space_group_name_Hall '-P 2ac 2ab'
_symmetry_space_group_name_H-M 'P b c a'
_atom_sites_solution_hydrogens geom
_atom_sites_solution_primary direct
_atom_sites_solution_secondary difmap
_audit_creation_date 2011-04-14T14:58:41-00:00
_audit_creation_method 'WinGX routine CIF_UPDATE'
_cell_angle_alpha 90
_cell_angle_beta 90
_cell_angle_gamma 90
_cell_formula_units_Z 8
_cell_length_a 12.5208(2)
_cell_length_b 18.2828(3)
_cell_length_c 24.9107(5)
_cell_measurement_reflns_used 52389
_cell_measurement_temperature 100(2)
_cell_measurement_theta_max 40.6854
_cell_measurement_theta_min 2.8727
_cell_volume 5702.44(17)
_computing_cell_refinement
;
        CrysAlisPro, Oxford Diffraction Ltd.,
        Version 1.171.33.52 (release 06-11-2009 CrysAlis171 .NET)
        (compiled Nov  6 2009,16:24:50)
;
_computing_data_collection
;
        CrysAlisPro, Oxford Diffraction Ltd.,
        Version 1.171.33.52 (release 06-11-2009 CrysAlis171 .NET)
        (compiled Nov  6 2009,16:24:50)
;
_computing_data_reduction
;
        CrysAlisPro, Oxford Diffraction Ltd.,
        Version 1.171.33.52 (release 06-11-2009 CrysAlis171 .NET)
        (compiled Nov  6 2009,16:24:50)
;
_computing_molecular_graphics 'OrtepII (Johnson, C. K. (1976)'
_computing_publication_material 'WinGX Farrugia, L. J. (1999)'
_computing_structure_refinement 'SHELXL-97 (Sheldrick, 2008)'
_diffrn_ambient_temperature 100(2)
_diffrn_detector_area_resol_mean 16.0009
_diffrn_measured_fraction_theta_full 0.999
_diffrn_measured_fraction_theta_max 0.999
_diffrn_measurement_device_type 'Oxford Diffraction Xcalibur diffractometer'
_diffrn_measurement_method '\w scans'
_diffrn_orient_matrix_UB_11 -0.0170959
_diffrn_orient_matrix_UB_12 -0.0188492
_diffrn_orient_matrix_UB_13 -0.0233699
_diffrn_orient_matrix_UB_21 -0.0354002
_diffrn_orient_matrix_UB_22 -0.0212903
_diffrn_orient_matrix_UB_23 0.0157998
_diffrn_orient_matrix_UB_31 -0.0407842
_diffrn_orient_matrix_UB_32 0.0264312
_diffrn_orient_matrix_UB_33 -0.003945
_diffrn_radiation_monochromator graphite
_diffrn_radiation_type MoK\a
_diffrn_radiation_wavelength 0.71073
_diffrn_reflns_av_R_equivalents 0.061
_diffrn_reflns_av_unetI/netI 0.0291
_diffrn_reflns_limit_h_max 22
_diffrn_reflns_limit_h_min -22
_diffrn_reflns_limit_k_max 33
_diffrn_reflns_limit_k_min -33
_diffrn_reflns_limit_l_max 45
_diffrn_reflns_limit_l_min -38
_diffrn_reflns_number 200961
_diffrn_reflns_theta_full 40.5
_diffrn_reflns_theta_max 40.5
_diffrn_reflns_theta_min 2.88
_exptl_absorpt_coefficient_mu 4.724
_exptl_absorpt_correction_T_max 0.769
_exptl_absorpt_correction_T_min 0.172
_exptl_absorpt_correction_type analytical
_exptl_absorpt_process_details
;
         CrysAlisPro, Oxford Diffraction Ltd.,
        Version 1.171.33.52 (release 06-11-2009 CrysAlis171 .NET)
        (compiled Nov  6 2009,16:24:50)
Analytical numeric absorption correction using a multifaceted crystal
                        model based on expressions derived by R.C. Clark & J.S.
        (Clark, R. C. & Reid, J. S. (1995). Acta Cryst. A51, 887-897)
;
_exptl_crystal_colour yellow
_exptl_crystal_density_diffrn 1.863
_exptl_crystal_density_method 'not measured'
_exptl_crystal_description plate
_exptl_crystal_F_000 3080
_exptl_crystal_size_max 0.54
_exptl_crystal_size_mid 0.46
_exptl_crystal_size_min 0.06
_refine_diff_density_max 4.25
_refine_diff_density_min -2.189
_refine_diff_density_rms 0.188
_refine_ls_extinction_method none
_refine_ls_goodness_of_fit_ref 1.052
_refine_ls_hydrogen_treatment constr
_refine_ls_matrix_type full
_refine_ls_number_parameters 407
_refine_ls_number_reflns 18207
_refine_ls_number_restraints 36
_refine_ls_restrained_S_all 1.084
_refine_ls_R_factor_all 0.0628
_refine_ls_R_factor_gt 0.0437
_refine_ls_shift/su_max 0.007
_refine_ls_shift/su_mean 0
_refine_ls_structure_factor_coef Fsqd
_refine_ls_weighting_details 'calc w=1/[\s^2^(Fo^2^)+(0.0303P)^2^+24.0465P] where P=(Fo^2^+2Fc^2^)/3'
_refine_ls_weighting_scheme calc
_refine_ls_wR_factor_gt 0.0966
_refine_ls_wR_factor_ref 0.1026
_reflns_number_gt 13897
_reflns_number_total 18207
_reflns_threshold_expression I>2\s(I)
_cod_data_source_file om300870a_si_003.cif
_cod_data_source_block mxm25
_cod_original_sg_symbol_Hall '-P 2ac 2ab '
_cod_original_formula_sum 'C24.50 H13.50 Cl4.50 N7 O3 Re'
_cod_database_code 4079591

loop_
_symmetry_equiv_pos_as_xyz
'x, y, z'
'-x+1/2, -y, z+1/2'
'x+1/2, -y+1/2, -z'
'-x, y+1/2, -z+1/2'
'-x, -y, -z'
'x-1/2, y, -z-1/2'
'-x-1/2, y-1/2, z'
'x, -y-1/2, z-1/2'

loop_
_atom_site_label
_atom_site_type_symbol
_atom_site_fract_x
_atom_site_fract_y
_atom_site_fract_z
_atom_site_U_iso_or_equiv
_atom_site_adp_type
_atom_site_occupancy
_atom_site_symmetry_multiplicity
_atom_site_calc_flag
_atom_site_refinement_flags
_atom_site_disorder_assembly
_atom_site_disorder_group
Re1 Re 0.487395(8) 0.615876(5) 0.696097(4) 0.01540(3) Uani 1 1 d . . .
N11 N 0.42493(18) 0.50473(13) 0.69672(10) 0.0181(4) Uani 1 1 d . . .
C12 C 0.4985(2) 0.45122(14) 0.68858(11) 0.0181(4) Uani 1 1 d . . .
C13 C 0.4720(3) 0.37646(16) 0.68910(12) 0.0260(6) Uani 1 1 d . . .
C14 C 0.3635(3) 0.3579(2) 0.69716(14) 0.0350(8) Uani 1 1 d . . .
H14 H 0.3418 0.3081 0.6972 0.042 Uiso 1 1 calc R . .
C15 C 0.2905(3) 0.4122(2) 0.70483(14) 0.0352(8) Uani 1 1 d . . .
H15 H 0.2173 0.4005 0.7101 0.042 Uiso 1 1 calc R . .
C16 C 0.3235(3) 0.4854(2) 0.70499(13) 0.0272(6) Uani 1 1 d . . .
H16 H 0.2719 0.5225 0.7112 0.033 Uiso 1 1 calc R . .
C17 C 0.5554(4) 0.32345(17) 0.68114(15) 0.0351(8) Uani 1 1 d . . .
H17 H 0.539 0.2728 0.6832 0.042 Uiso 1 1 calc R . .
N21 N 0.62566(18) 0.54743(12) 0.67741(9) 0.0161(3) Uani 1 1 d . . .
C22 C 0.6057(2) 0.47385(14) 0.67778(11) 0.0171(4) Uani 1 1 d . . .
C23 C 0.6848(3) 0.42079(17) 0.66765(13) 0.0248(5) Uani 1 1 d . . .
C24 C 0.7878(3) 0.4459(2) 0.65568(15) 0.0303(7) Uani 1 1 d . . .
H24 H 0.8437 0.4122 0.6485 0.036 Uiso 1 1 calc R . .
C25 C 0.8069(3) 0.5199(2) 0.65437(14) 0.0291(6) Uani 1 1 d . . .
H25 H 0.8763 0.5375 0.6458 0.035 Uiso 1 1 calc R . .
C26 C 0.7242(2) 0.56950(17) 0.66567(12) 0.0208(5) Uani 1 1 d . . .
H26 H 0.7391 0.6204 0.6649 0.025 Uiso 1 1 calc R . .
C27 C 0.6560(4) 0.34440(18) 0.67086(16) 0.0350(8) Uani 1 1 d . . .
H27 H 0.7094 0.3082 0.6656 0.042 Uiso 1 1 calc R . .
C1 C 0.5583(3) 0.70978(15) 0.69945(13) 0.0238(5) Uani 1 1 d . . .
O1 O 0.5996(3) 0.76570(13) 0.70186(12) 0.0350(6) Uani 1 1 d . . .
C2 C 0.4575(2) 0.63407(16) 0.62188(13) 0.0225(5) Uani 1 1 d . . .
O2 O 0.4404(2) 0.64660(15) 0.57689(10) 0.0329(5) Uani 1 1 d . . .
C3 C 0.3569(3) 0.66486(18) 0.71507(14) 0.0269(6) Uani 1 1 d . . .
O3 O 0.2779(2) 0.69363(18) 0.72603(14) 0.0439(7) Uani 1 1 d . . .
N1 N 0.5261(2) 0.64335(14) 0.81826(10) 0.0219(4) Uani 1 1 d . . .
N2 N 0.52865(18) 0.59383(12) 0.77933(9) 0.0163(3) Uani 1 1 d . . .
N3 N 0.5728(2) 0.53252(13) 0.79643(10) 0.0202(4) Uani 1 1 d . . .
N4 N 0.6014(2) 0.54182(13) 0.84767(10) 0.0207(4) Uani 1 1 d . . .
C5 C 0.5721(2) 0.61051(14) 0.86002(11) 0.0179(4) Uani 1 1 d . . .
C51 C 0.5938(2) 0.64517(15) 0.91207(12) 0.0206(4) Uani 1 1 d . . .
C52 C 0.5320(3) 0.70396(19) 0.93045(13) 0.0298(7) Uani 1 1 d . . .
H52 H 0.4718 0.7197 0.9103 0.036 Uiso 1 1 calc R . .
C53 C 0.5585(3) 0.7395(2) 0.97814(14) 0.0336(7) Uani 1 1 d . . .
H53 H 0.5172 0.7797 0.9904 0.04 Uiso 1 1 calc R . .
C54 C 0.6464(3) 0.71525(18) 1.00759(13) 0.0293(6) Uani 1 1 d . . .
C55 C 0.7056(3) 0.6551(2) 0.99087(16) 0.0347(8) Uani 1 1 d . . .
H55 H 0.7635 0.6378 1.012 0.042 Uiso 1 1 calc R . .
C56 C 0.6794(3) 0.62048(19) 0.94310(14) 0.0283(6) Uani 1 1 d . . .
H56 H 0.72 0.5796 0.9314 0.034 Uiso 1 1 calc R . .
C57 C 0.6795(4) 0.7536(2) 1.05546(15) 0.0336(7) Uani 1 1 d . . .
N57 N 0.7093(4) 0.7840(2) 1.09303(15) 0.0454(9) Uani 1 1 d . . .
C10 C 0.6269(4) 0.3984(2) 0.9184(2) 0.0495(12) Uani 1 1 d D . .
H10 H 0.6579 0.4408 0.8984 0.059 Uiso 0.686(3) 1 calc PR A 1
H10' H 0.6484 0.4301 0.8876 0.059 Uiso 0.314(3) 1 d PR A 2
Cl11 Cl 0.54578(12) 0.34415(8) 0.87042(8) 0.0452(4) Uani 0.686(3) 1 d PU A 1
Cl12 Cl 0.73386(18) 0.33747(12) 0.93490(8) 0.0596(6) Uani 0.686(3) 1 d PU A 1
Cl13 Cl 0.5592(2) 0.43033(11) 0.96830(10) 0.0580(6) Uani 0.686(3) 1 d PU A 1
Cl14 Cl 0.7128(9) 0.4131(6) 0.9771(5) 0.228(6) Uani 0.314(3) 1 d PDU A 2
Cl15 Cl 0.6297(5) 0.3134(3) 0.9017(3) 0.0868(18) Uani 0.314(3) 1 d PDU A 2
Cl16 Cl 0.4965(5) 0.4287(3) 0.9462(3) 0.0813(19) Uani 0.314(3) 1 d PDU A 2
Cl21 Cl 0.3504(4) 0.4703(3) 0.46730(18) 0.0968(13) Uani 0.5 1 d P B -1
Cl22 Cl 0.5242(6) 0.4563(3) 0.54559(17) 0.129(3) Uani 0.5 1 d P B -1
Cl23 Cl 0.5453(6) 0.5414(2) 0.4513(2) 0.103(2) Uani 0.5 1 d P B -1
C20 C 0.4569(13) 0.5084(10) 0.4973(6) 0.083(4) Uani 0.5 1 d PU B -1
H20 H 0.4289 0.5522 0.5168 0.1 Uiso 0.5 1 calc PR B -1

loop_
_atom_site_aniso_label
_atom_site_aniso_U_11
_atom_site_aniso_U_22
_atom_site_aniso_U_33
_atom_site_aniso_U_23
_atom_site_aniso_U_13
_atom_site_aniso_U_12
Re1 0.01588(4) 0.01427(4) 0.01605(4) 0.00038(3) -0.00137(3) 0.00279(3)
N11 0.0151(8) 0.0231(9) 0.0163(9) 0.0011(8) -0.0015(7) -0.0038(7)
C12 0.0233(11) 0.0149(9) 0.0162(10) 0.0009(7) -0.0034(8) -0.0034(8)
C13 0.0418(17) 0.0165(11) 0.0198(12) 0.0012(8) -0.0053(11) -0.0102(10)
C14 0.050(2) 0.0322(16) 0.0228(14) 0.0058(12) -0.0076(14) -0.0258(15)
C15 0.0311(16) 0.050(2) 0.0247(15) 0.0027(14) -0.0012(12) -0.0239(16)
C16 0.0187(12) 0.0401(17) 0.0230(14) 0.0000(12) -0.0009(9) -0.0105(11)
C17 0.063(3) 0.0140(11) 0.0282(16) -0.0016(10) -0.0063(16) -0.0028(13)
N21 0.0154(8) 0.0164(8) 0.0164(9) -0.0001(7) -0.0006(7) -0.0012(6)
C22 0.0192(10) 0.0155(9) 0.0168(10) -0.0011(8) -0.0028(8) 0.0021(7)
C23 0.0306(14) 0.0215(11) 0.0224(13) -0.0040(10) -0.0026(10) 0.0078(10)
C24 0.0240(13) 0.0374(17) 0.0295(16) -0.0043(13) 0.0000(11) 0.0141(12)
C25 0.0170(11) 0.0419(18) 0.0283(15) -0.0002(13) 0.0014(10) 0.0016(11)
C26 0.0167(10) 0.0255(12) 0.0201(12) 0.0025(9) -0.0010(8) -0.0027(9)
C27 0.055(2) 0.0185(12) 0.0318(17) -0.0050(12) -0.0040(15) 0.0112(13)
C1 0.0313(14) 0.0155(10) 0.0245(13) -0.0024(9) -0.0028(11) 0.0012(9)
O1 0.0461(15) 0.0191(10) 0.0398(15) -0.0043(9) -0.0027(12) -0.0071(10)
C2 0.0222(11) 0.0223(11) 0.0229(12) 0.0031(9) -0.0053(10) 0.0007(9)
O2 0.0379(13) 0.0360(13) 0.0248(11) 0.0063(10) -0.0108(10) -0.0037(11)
C3 0.0246(13) 0.0275(14) 0.0284(15) 0.0019(11) 0.0007(11) 0.0101(10)
O3 0.0328(14) 0.0505(17) 0.0485(18) 0.0032(14) 0.0066(12) 0.0247(13)
N1 0.0299(12) 0.0192(10) 0.0166(9) 0.0016(8) 0.0014(8) 0.0093(8)
N2 0.0174(9) 0.0153(8) 0.0163(9) -0.0018(7) -0.0001(7) 0.0033(6)
N3 0.0248(11) 0.0173(9) 0.0186(10) -0.0008(7) -0.0023(8) 0.0053(8)
N4 0.0250(11) 0.0191(9) 0.0178(10) -0.0018(8) -0.0030(8) 0.0067(8)
C5 0.0187(10) 0.0162(9) 0.0186(10) -0.0012(8) 0.0001(8) 0.0021(8)
C51 0.0241(11) 0.0189(10) 0.0188(11) -0.0023(9) 0.0004(9) 0.0000(8)
C52 0.0425(18) 0.0265(13) 0.0205(13) -0.0055(11) -0.0026(12) 0.0138(13)
C53 0.052(2) 0.0274(14) 0.0215(14) -0.0047(11) -0.0024(14) 0.0127(14)
C54 0.0435(18) 0.0247(13) 0.0196(13) -0.0049(10) -0.0035(12) -0.0003(12)
C55 0.0332(16) 0.0409(19) 0.0299(17) -0.0124(14) -0.0092(13) 0.0068(14)
C56 0.0273(14) 0.0313(15) 0.0262(14) -0.0096(12) -0.0065(11) 0.0078(11)
C57 0.049(2) 0.0288(15) 0.0227(14) -0.0057(12) -0.0035(14) 0.0004(14)
N57 0.070(3) 0.0386(18) 0.0273(16) -0.0091(14) -0.0092(16) 0.0014(17)
C10 0.041(2) 0.037(2) 0.071(3) 0.023(2) -0.011(2) -0.0059(16)
Cl11 0.0311(6) 0.0334(6) 0.0712(11) -0.0142(7) -0.0074(7) -0.0035(5)
Cl12 0.0661(12) 0.0566(11) 0.0562(11) 0.0076(8) -0.0229(9) 0.0241(9)
Cl13 0.0752(14) 0.0383(8) 0.0606(13) -0.0122(8) 0.0376(11) -0.0105(9)
Cl14 0.226(9) 0.191(9) 0.267(9) 0.042(7) -0.185(8) 0.021(7)
Cl15 0.104(4) 0.054(3) 0.103(4) 0.011(3) 0.035(3) -0.009(3)
Cl16 0.113(5) 0.065(3) 0.066(3) 0.021(3) 0.031(3) -0.001(3)
Cl21 0.100(3) 0.119(4) 0.072(2) 0.014(2) -0.023(2) -0.001(3)
Cl22 0.231(8) 0.115(4) 0.0400(18) -0.026(2) -0.062(3) 0.100(5)
Cl23 0.175(6) 0.052(2) 0.082(3) 0.0022(19) -0.025(4) -0.023(3)
C20 0.095(8) 0.090(8) 0.065(7) -0.024(6) -0.007(7) 0.015(7)

loop_
_atom_type_symbol
_atom_type_description
_atom_type_scat_dispersion_real
_atom_type_scat_dispersion_imag
_atom_type_scat_source
C C 0.0033 0.0016 'International Tables Vol C Tables 4.2.6.8 and 6.1.1.4'
H H 0 0 'International Tables Vol C Tables 4.2.6.8 and 6.1.1.4'
N N 0.0061 0.0033 'International Tables Vol C Tables 4.2.6.8 and 6.1.1.4'
O O 0.0106 0.006 'International Tables Vol C Tables 4.2.6.8 and 6.1.1.4'
Re Re -1.0185 7.231 'International Tables Vol C Tables 4.2.6.8 and 6.1.1.4'
Cl Cl 0.1484 0.1585 'International Tables Vol C Tables 4.2.6.8 and 6.1.1.4'

loop_
_exptl_crystal_face_index_h
_exptl_crystal_face_index_k
_exptl_crystal_face_index_l
_exptl_crystal_face_perp_dist
0 -1 0 0.1996
-3 0 1 0.2768
-17 7 0 0.2301
16 9 -3 0.267
0 0 1 0.0487
0 0 -1 0.0124
17 -4 5 0.2334
0 1 0 0.2617
-6 24 -4 0.2305
0 -1 1 0.1695
0 -1 -2 0.1095

loop_
_geom_angle_atom_site_label_1
_geom_angle_atom_site_label_2
_geom_angle_atom_site_label_3
_geom_angle
C2 Re1 C3 89.43(14)
C2 Re1 C1 88.71(13)
C3 Re1 C1 88.05(15)
C2 Re1 N2 177.42(11)
C3 Re1 N2 93.09(12)
C1 Re1 N2 90.82(11)
C2 Re1 N11 95.66(11)
C3 Re1 N11 97.34(13)
C1 Re1 N11 173.08(11)
N2 Re1 N11 84.58(9)
C2 Re1 N21 92.80(11)
C3 Re1 N21 172.79(12)
C1 Re1 N21 98.85(11)
N2 Re1 N21 84.77(8)
N11 Re1 N21 75.63(8)
C16 N11 C12 118.5(3)
C16 N11 Re1 126.2(2)
C12 N11 Re1 115.31(17)
N11 C12 C13 122.6(3)
N11 C12 C22 117.1(2)
C13 C12 C22 120.3(3)
C12 C13 C14 117.5(3)
C12 C13 C17 118.8(3)
C14 C13 C17 123.7(3)
C15 C14 C13 119.2(3)
C15 C14 H14 120.4
C13 C14 H14 120.4
C14 C15 C16 119.9(3)
C14 C15 H15 120
C16 C15 H15 120
N11 C16 C15 122.3(4)
N11 C16 H16 118.9
C15 C16 H16 118.9
C27 C17 C13 121.0(3)
C27 C17 H17 119.5
C13 C17 H17 119.5
C26 N21 C22 118.0(2)
C26 N21 Re1 127.41(19)
C22 N21 Re1 114.63(17)
N21 C22 C23 123.2(3)
N21 C22 C12 117.2(2)
C23 C22 C12 119.6(3)
C24 C23 C22 117.3(3)
C24 C23 C27 123.9(3)
C22 C23 C27 118.7(3)
C25 C24 C23 119.3(3)
C25 C24 H24 120.4
C23 C24 H24 120.4
C24 C25 C26 120.1(3)
C24 C25 H25 119.9
C26 C25 H25 119.9
N21 C26 C25 122.1(3)
N21 C26 H26 118.9
C25 C26 H26 118.9
C17 C27 C23 121.4(3)
C17 C27 H27 119.3
C23 C27 H27 119.3
O1 C1 Re1 179.3(3)
O2 C2 Re1 178.5(3)
O3 C3 Re1 179.1(4)
N2 N1 C5 104.7(2)
N3 N2 N1 110.7(2)
N3 N2 Re1 124.36(17)
N1 N2 Re1 124.39(18)
N2 N3 N4 108.2(2)
N3 N4 C5 105.3(2)
N1 C5 N4 111.1(2)
N1 C5 C51 125.1(2)
N4 C5 C51 123.7(2)
C56 C51 C52 119.4(3)
C56 C51 C5 119.4(3)
C52 C51 C5 121.1(3)
C53 C52 C51 120.3(3)
C53 C52 H52 119.9
C51 C52 H52 119.9
C52 C53 C54 119.2(3)
C52 C53 H53 120.4
C54 C53 H53 120.4
C55 C54 C53 121.0(3)
C55 C54 C57 118.6(3)
C53 C54 C57 120.4(3)
C56 C55 C54 119.5(3)
C56 C55 H55 120.3
C54 C55 H55 120.3
C55 C56 C51 120.6(3)
C55 C56 H56 119.7
C51 C56 H56 119.7
N57 C57 C54 177.7(5)
Cl13 C10 Cl12 116.2(3)
Cl15 C10 Cl14 109.5(4)
Cl13 C10 Cl11 113.7(3)
Cl12 C10 Cl11 103.0(2)
Cl15 C10 Cl16 113.8(4)
Cl14 C10 Cl16 100.0(5)
Cl13 C10 H10 107.8
Cl12 C10 H10 107.8
Cl11 C10 H10 107.8
Cl16 C10 H10 107.2
Cl15 C10 H10' 110.9
Cl14 C10 H10' 111.6
Cl16 C10 H10' 110.5
Cl21 C20 Cl23 111.3(9)
Cl21 C20 Cl22 117.5(12)
Cl23 C20 Cl22 110.0(9)
Cl21 C20 H20 105.7
Cl23 C20 H20 105.7
Cl22 C20 H20 105.7

loop_
_geom_bond_atom_site_label_1
_geom_bond_atom_site_label_2
_geom_bond_distance
Re1 C2 1.916(3)
Re1 C3 1.922(3)
Re1 C1 1.935(3)
Re1 N2 2.174(2)
Re1 N11 2.177(2)
Re1 N21 2.186(2)
N11 C16 1.335(4)
N11 C12 1.359(4)
C12 C13 1.407(4)
C12 C22 1.430(4)
C13 C14 1.414(5)
C13 C17 1.439(6)
C14 C15 1.364(7)
C14 H14 0.95
C15 C16 1.399(5)
C15 H15 0.95
C16 H16 0.95
C17 C27 1.341(6)
C17 H17 0.95
N21 C26 1.331(3)
N21 C22 1.368(3)
C22 C23 1.409(4)
C23 C24 1.401(5)
C23 C27 1.445(5)
C24 C25 1.374(5)
C24 H24 0.95
C25 C26 1.405(4)
C25 H25 0.95
C26 H26 0.95
C27 H27 0.95
C1 O1 1.147(4)
C2 O2 1.163(4)
C3 O3 1.153(4)
N1 N2 1.327(3)
N1 C5 1.332(4)
N2 N3 1.321(3)
N3 N4 1.337(3)
N4 C5 1.344(3)
C5 C51 1.468(4)
C51 C56 1.396(4)
C51 C52 1.402(4)
C52 C53 1.394(5)
C52 H52 0.95
C53 C54 1.395(5)
C53 H53 0.95
C54 C55 1.390(5)
C54 C57 1.444(5)
C55 C56 1.387(5)
C55 H55 0.95
C56 H56 0.95
C57 N57 1.152(5)
C10 Cl15 1.608(6)
C10 Cl13 1.614(6)
C10 Cl12 1.790(5)
C10 Cl14 1.836(7)
C10 Cl11 1.855(5)
C10 Cl16 1.858(6)
C10 H10 1
C10 H10' 1
Cl21 C20 1.679(17)
Cl22 C20 1.751(17)
Cl23 C20 1.70(2)
C20 H20 1
